data_4068717
loop_
_publ_author_name
'Zanardi, Alessandro'
'Mata, Jos\'e A.'
'Peris, Eduardo'

_publ_section_title
;
 Palladium Complexes with Triazolyldiylidene. Structural Features and
 Catalytic Applications
;
_journal_issue 5
_journal_name_full Organometallics
_journal_page_first 1480
_journal_paper_doi 10.1021/om8010504
_journal_volume 28
_journal_year 2009
_chemical_formula_moiety 'C9 H15 Cl4 N5 Pd2'
_chemical_formula_sum 'C9 H15 Cl4 N5 Pd2'
_chemical_formula_weight 547.86
_chemical_name_systematic
; 
 ? 
;
_space_group_IT_number 14
_symmetry_cell_setting monoclinic
_symmetry_Int_Tables_number 14
_symmetry_space_group_name_Hall '-P 2yn'
_symmetry_space_group_name_H-M 'P 1 21/n 1'
_atom_sites_solution_hydrogens geom
_atom_sites_solution_primary direct
_atom_sites_solution_secondary difmap
_audit_creation_method SHELXL-97
_cell_angle_alpha 90.00
_cell_angle_beta 94.604(3)
_cell_angle_gamma 90.00
_cell_formula_units_Z 4
_cell_length_a 8.1284(10)
_cell_length_b 10.1320(12)
_cell_length_c 22.069(3)
_cell_measurement_temperature 293(2)
_cell_volume 1811.7(4)
_computing_structure_refinement 'SHELXL-97 (Sheldrick, 1997)'
_computing_structure_solution 'SHELXS-97 (Sheldrick, 1990)'
_diffrn_ambient_temperature 293(2)
_diffrn_measured_fraction_theta_full 0.991
_diffrn_measured_fraction_theta_max 0.991
_diffrn_measurement_method 'Siemens Smart CCD diffractometer'
_diffrn_radiation_monochromator graphite
_diffrn_radiation_probe x-ray
_diffrn_radiation_source 'fine-focus sealed tube'
_diffrn_radiation_type MoK\a
_diffrn_radiation_wavelength 0.71073
_diffrn_reflns_av_R_equivalents 0.0395
_diffrn_reflns_av_sigmaI/netI 0.0480
_diffrn_reflns_limit_h_max 10
_diffrn_reflns_limit_h_min -8
_diffrn_reflns_limit_k_max 13
_diffrn_reflns_limit_k_min -11
_diffrn_reflns_limit_l_max 24
_diffrn_reflns_limit_l_min -28
_diffrn_reflns_number 11822
_diffrn_reflns_theta_full 27.50
_diffrn_reflns_theta_max 27.50
_diffrn_reflns_theta_min 1.85
_exptl_absorpt_coefficient_mu 2.571
_exptl_absorpt_correction_T_max 0.8208
_exptl_absorpt_correction_T_min 0.7311
_exptl_absorpt_correction_type empirical
_exptl_crystal_colour Yellow
_exptl_crystal_density_diffrn 2.009
_exptl_crystal_density_method 'not measured'
_exptl_crystal_description Prism
_exptl_crystal_F_000 1056
_exptl_crystal_size_max 0.13
_exptl_crystal_size_mid 0.12
_exptl_crystal_size_min 0.08
_refine_diff_density_max 0.784
_refine_diff_density_min -0.796
_refine_diff_density_rms 0.127
_refine_ls_extinction_method none
_refine_ls_goodness_of_fit_ref 1.137
_refine_ls_hydrogen_treatment constr
_refine_ls_matrix_type full
_refine_ls_number_parameters 185
_refine_ls_number_reflns 4118
_refine_ls_number_restraints 0
_refine_ls_restrained_S_all 1.137
_refine_ls_R_factor_all 0.0574
_refine_ls_R_factor_gt 0.0381
_refine_ls_shift/su_max 0.001
_refine_ls_shift/su_mean 0.000
_refine_ls_structure_factor_coef Fsqd
_refine_ls_weighting_details 'calc w=1/[\s^2^(Fo^2^)+(0.0299P)^2^+3.8882P] where P=(Fo^2^+2Fc^2^)/3'
_refine_ls_weighting_scheme calc
_refine_ls_wR_factor_gt 0.0887
_refine_ls_wR_factor_ref 0.0957
_reflns_number_gt 3156
_reflns_number_total 4118
_reflns_threshold_expression >2sigma(I)
_cod_data_source_file om8010504_si_002.cif
_cod_data_source_block str985m
_cod_original_sg_symbol_H-M P21/n
_cod_database_code 4068717

loop_
_symmetry_equiv_pos_as_xyz
'x, y, z'
'-x+1/2, y+1/2, -z+1/2'
'-x, -y, -z'
'x-1/2, -y-1/2, z-1/2'

loop_
_atom_site_label
_atom_site_type_symbol
_atom_site_fract_x
_atom_site_fract_y
_atom_site_fract_z
_atom_site_U_iso_or_equiv
_atom_site_adp_type
_atom_site_occupancy
_atom_site_symmetry_multiplicity
_atom_site_calc_flag
_atom_site_refinement_flags
Pd1 Pd 0.96192(5) -0.02032(4) 0.309571(16) 0.03247(12) Uani 1 1 d .
Cl1 Cl 1.0746(3) -0.20868(19) 0.27410(7) 0.0730(6) Uani 1 1 d .
N1 N 0.6938(5) -0.0067(4) 0.21279(17) 0.0276(9) Uani 1 1 d .
C1 C 0.8517(6) 0.0097(5) 0.2290(2) 0.0287(11) Uani 1 1 d .
Pd2 Pd 0.82710(5) 0.13848(4) 0.049953(16) 0.03127(12) Uani 1 1 d .
Cl2 Cl 0.8566(2) 0.17513(16) 0.34120(7) 0.0562(4) Uani 1 1 d .
N2 N 0.6630(5) 0.0271(4) 0.15203(16) 0.0282(9) Uani 1 1 d .
C2 C 0.8027(6) 0.0660(5) 0.1302(2) 0.0280(11) Uani 1 1 d .
Cl3 Cl 0.7684(2) -0.06240(15) 0.00668(6) 0.0467(4) Uani 1 1 d .
N3 N 0.9200(5) 0.0529(4) 0.17774(17) 0.0305(10) Uani 1 1 d .
C3 C 0.5627(7) -0.0509(6) 0.2491(2) 0.0422(14) Uani 1 1 d .
H3A H 0.6078 -0.0693 0.2898 0.063 Uiso 1 1 calc R
H3B H 0.5133 -0.1295 0.2315 0.063 Uiso 1 1 calc R
H3C H 0.4805 0.0170 0.2501 0.063 Uiso 1 1 calc R
Cl4 Cl 0.8842(3) 0.33832(16) 0.09631(7) 0.0605(5) Uani 1 1 d .
C4 C 0.4991(7) 0.0192(7) 0.1201(2) 0.0415(14) Uani 1 1 d .
H4A H 0.5062 0.0391 0.0779 0.062 Uiso 1 1 calc R
H4B H 0.4273 0.0816 0.1374 0.062 Uiso 1 1 calc R
H4C H 0.4560 -0.0683 0.1241 0.062 Uiso 1 1 calc R
N4 N 1.0778(7) -0.0559(5) 0.3950(2) 0.0443(12) Uani 1 1 d .
C5 C 1.0944(7) 0.0817(8) 0.1741(3) 0.0519(17) Uani 1 1 d .
H5A H 1.1231 0.0679 0.1332 0.078 Uiso 1 1 calc R
H5B H 1.1593 0.0243 0.2011 0.078 Uiso 1 1 calc R
H5C H 1.1159 0.1718 0.1856 0.078 Uiso 1 1 calc R
N5 N 0.8478(6) 0.2237(5) -0.03375(19) 0.0432(12) Uani 1 1 d .
C6 C 1.1405(8) -0.0768(6) 0.4410(2) 0.0437(14) Uani 1 1 d .
C7 C 1.2265(10) -0.1028(7) 0.4999(3) 0.064(2) Uani 1 1 d .
H7A H 1.3297 -0.1456 0.4945 0.095 Uiso 1 1 calc R
H7B H 1.1600 -0.1591 0.5230 0.095 Uiso 1 1 calc R
H7C H 1.2467 -0.0211 0.5212 0.095 Uiso 1 1 calc R
C8 C 0.8718(8) 0.2742(6) -0.0772(2) 0.0387(13) Uani 1 1 d .
C9 C 0.9060(10) 0.3448(7) -0.1324(3) 0.062(2) Uani 1 1 d .
H9A H 0.9364 0.4342 -0.1224 0.093 Uiso 1 1 calc R
H9B H 0.8092 0.3445 -0.1604 0.093 Uiso 1 1 calc R
H9C H 0.9950 0.3022 -0.1508 0.093 Uiso 1 1 calc R

loop_
_atom_site_aniso_label
_atom_site_aniso_U_11
_atom_site_aniso_U_22
_atom_site_aniso_U_33
_atom_site_aniso_U_23
_atom_site_aniso_U_13
_atom_site_aniso_U_12
Pd1 0.0400(2) 0.0361(2) 0.01989(19) 0.00231(16) -0.00634(15) 0.00211(18)
Cl1 0.1068(16) 0.0688(12) 0.0406(9) -0.0067(8) -0.0125(9) 0.0492(12)
N1 0.033(2) 0.032(2) 0.0182(18) 0.0017(16) 0.0020(16) -0.0003(18)
C1 0.034(3) 0.025(3) 0.027(2) 0.0004(19) 0.001(2) 0.002(2)
Pd2 0.0395(2) 0.0358(2) 0.01832(18) 0.00304(15) 0.00127(15) 0.00043(18)
Cl2 0.0930(13) 0.0400(8) 0.0348(8) -0.0032(6) -0.0007(8) 0.0105(8)
N2 0.029(2) 0.037(2) 0.0170(18) 0.0009(17) -0.0015(16) 0.0004(19)
C2 0.028(3) 0.030(3) 0.026(2) 0.000(2) 0.000(2) 0.002(2)
Cl3 0.0560(10) 0.0438(8) 0.0393(7) -0.0073(6) -0.0032(6) -0.0022(7)
N3 0.026(2) 0.042(3) 0.024(2) 0.0050(18) 0.0004(17) -0.0025(19)
C3 0.040(3) 0.059(4) 0.029(3) 0.005(3) 0.010(2) -0.011(3)
Cl4 0.1091(15) 0.0397(9) 0.0324(8) -0.0018(6) 0.0038(8) -0.0069(9)
C4 0.028(3) 0.066(4) 0.030(3) 0.004(3) -0.007(2) 0.000(3)
N4 0.053(3) 0.051(3) 0.027(2) 0.004(2) -0.008(2) 0.002(2)
C5 0.031(3) 0.077(5) 0.046(3) 0.007(3) -0.004(3) -0.014(3)
N5 0.057(3) 0.051(3) 0.023(2) 0.002(2) 0.006(2) 0.002(3)
C6 0.060(4) 0.039(3) 0.030(3) 0.002(2) -0.009(3) 0.003(3)
C7 0.097(6) 0.060(5) 0.028(3) -0.003(3) -0.023(3) 0.018(4)
C8 0.053(4) 0.039(3) 0.024(3) -0.006(2) 0.006(2) -0.002(3)
C9 0.096(6) 0.063(5) 0.029(3) 0.008(3) 0.020(3) -0.007(4)

loop_
_atom_type_symbol
_atom_type_description
_atom_type_scat_dispersion_real
_atom_type_scat_dispersion_imag
_atom_type_scat_source
C C 0.0033 0.0016 'International Tables Vol C Tables 4.2.6.8 and 6.1.1.4'
H H 0.0000 0.0000 'International Tables Vol C Tables 4.2.6.8 and 6.1.1.4'
N N 0.0061 0.0033 'International Tables Vol C Tables 4.2.6.8 and 6.1.1.4'
Cl Cl 0.1484 0.1585 'International Tables Vol C Tables 4.2.6.8 and 6.1.1.4'
Pd Pd -0.9988 1.0072 'International Tables Vol C Tables 4.2.6.8 and 6.1.1.4'

loop_
_geom_angle_atom_site_label_1
_geom_angle_atom_site_label_2
_geom_angle_atom_site_label_3
_geom_angle
C1 Pd1 N4 178.9(2)
C1 Pd1 Cl1 89.17(15)
N4 Pd1 Cl1 90.06(15)
C1 Pd1 Cl2 89.27(15)
N4 Pd1 Cl2 91.54(15)
Cl1 Pd1 Cl2 176.76(7)
C1 N1 N2 109.2(4)
C1 N1 C3 129.1(4)
N2 N1 C3 121.7(4)
N1 C1 N3 105.4(4)
N1 C1 Pd1 126.6(4)
N3 C1 Pd1 128.0(4)
C2 Pd2 N5 177.2(2)
C2 Pd2 Cl3 90.63(15)
N5 Pd2 Cl3 91.61(15)
C2 Pd2 Cl4 87.65(15)
N5 Pd2 Cl4 90.10(15)
Cl3 Pd2 Cl4 178.27(6)
C2 N2 N1 109.3(4)
C2 N2 C4 128.0(4)
N1 N2 C4 122.7(4)
N2 C2 N3 104.9(4)
N2 C2 Pd2 126.5(4)
N3 C2 Pd2 128.4(4)
C2 N3 C1 111.2(4)
C2 N3 C5 124.1(4)
C1 N3 C5 124.7(4)
C6 N4 Pd1 179.1(5)
C8 N5 Pd2 174.0(5)
N4 C6 C7 178.3(8)
N5 C8 C9 177.6(7)

loop_
_geom_bond_atom_site_label_1
_geom_bond_atom_site_label_2
_geom_bond_distance
Pd1 C1 1.949(5)
Pd1 N4 2.070(4)
Pd1 Cl1 2.2825(17)
Pd1 Cl2 2.2887(16)
N1 C1 1.315(7)
N1 N2 1.387(5)
N1 C3 1.455(6)
C1 N3 1.371(6)
Pd2 C2 1.943(5)
Pd2 N5 2.058(4)
Pd2 Cl3 2.2823(15)
Pd2 Cl4 2.2990(16)
N2 C2 1.328(6)
N2 C4 1.458(6)
C2 N3 1.366(6)
N3 C5 1.456(7)
N4 C6 1.119(7)
N5 C8 1.118(7)
C6 C7 1.450(8)
C8 C9 1.459(8)

loop_
_geom_torsion_atom_site_label_1
_geom_torsion_atom_site_label_2
_geom_torsion_atom_site_label_3
_geom_torsion_atom_site_label_4
_geom_torsion
N2 N1 C1 N3 -0.6(5)
C3 N1 C1 N3 -179.9(5)
N2 N1 C1 Pd1 179.0(3)
C3 N1 C1 Pd1 -0.4(8)
N4 Pd1 C1 N1 62(12)
Cl1 Pd1 C1 N1 105.9(4)
Cl2 Pd1 C1 N1 -77.0(4)
N4 Pd1 C1 N3 -118(11)
Cl1 Pd1 C1 N3 -74.7(4)
Cl2 Pd1 C1 N3 102.4(4)
C1 N1 N2 C2 -0.5(6)
C3 N1 N2 C2 178.9(5)
C1 N1 N2 C4 179.7(5)
C3 N1 N2 C4 -0.9(7)
N1 N2 C2 N3 1.3(5)
C4 N2 C2 N3 -178.9(5)
N1 N2 C2 Pd2 -174.3(3)
C4 N2 C2 Pd2 5.5(8)
N5 Pd2 C2 N2 74(4)
Cl3 Pd2 C2 N2 -70.0(4)
Cl4 Pd2 C2 N2 109.8(4)
N5 Pd2 C2 N3 -101(4)
Cl3 Pd2 C2 N3 115.5(5)
Cl4 Pd2 C2 N3 -64.7(5)
N2 C2 N3 C1 -1.7(6)
Pd2 C2 N3 C1 173.7(4)
N2 C2 N3 C5 178.5(5)
Pd2 C2 N3 C5 -6.0(8)
N1 C1 N3 C2 1.4(6)
Pd1 C1 N3 C2 -178.1(4)
N1 C1 N3 C5 -178.8(5)
Pd1 C1 N3 C5 1.7(8)
C1 Pd1 N4 C6 20(43)
Cl1 Pd1 N4 C6 -23(36)
Cl2 Pd1 N4 C6 160(36)
C2 Pd2 N5 C8 87(7)
Cl3 Pd2 N5 C8 -129(5)
Cl4 Pd2 N5 C8 51(5)
Pd1 N4 C6 C7 95(42)
Pd2 N5 C8 C9 -38(20)
